data_1556834
loop_
_publ_author_name
'Scheidl, K. S.'
'Effenberger, H. S.'
'Yagi, T.'
'Momma, K.'
'Miletich, Ronald'

_publ_section_title
;
 The hydrocarbon-bearing clathrasil chibaite and its host-guest structure
 at low temperature.
;
_journal_coeditor_code LT5009SUP1
_journal_issue 'Pt 5'
_journal_name_full IUCrJ
_journal_page_first 595
_journal_page_last 607
_journal_paper_doi 10.1107/S2052252518009107
_journal_volume 5
_journal_year 2018
_chemical_formula_moiety '0.01(C10.91 Na0.5 O272 Si136), 0.36(C1)'
_chemical_formula_sum 'C0.26 Na0.01 O2 Si'
_chemical_formula_weight 63.35
_space_group_crystal_system cubic
_space_group_IT_number 227
_space_group_name_Hall '-F 4vw 2vw 3'
_space_group_name_H-M_alt 'F d -3 m :2'
_audit_creation_date 2018-03-22
_audit_creation_method
;
Olex2 1.2
(compiled 2017.03.28 svn.r3405 for OlexSys, GUI svn.r5337)
;
_cell_angle_alpha 90
_cell_angle_beta 90
_cell_angle_gamma 90
_cell_formula_units_Z 136
_cell_length_a 19.4420(15)
_cell_length_b 19.4420(15)
_cell_length_c 19.4420(15)
_cell_measurement_reflns_used 32037
_cell_measurement_temperature 293(2)
_cell_measurement_theta_max 67
_cell_measurement_theta_min 3
_cell_volume 7348.9(10)
_computing_molecular_graphics 'Olex2 (Dolomanov et al., 2009)'
_computing_publication_material 'Olex2 (Dolomanov et al., 2009)'
_computing_structure_refinement 'ShelXL (Sheldrick, 2015)'
_diffrn_ambient_temperature 293(2)
_diffrn_measured_fraction_theta_full 0.994
_diffrn_measured_fraction_theta_max 0.992
_diffrn_measurement_device_type StoeStadiVari
_diffrn_radiation_type MoK\a
_diffrn_radiation_wavelength 0.71073
_diffrn_reflns_av_R_equivalents 0.0958
_diffrn_reflns_av_unetI/netI 0.0232
_diffrn_reflns_Laue_measured_fraction_full 0.994
_diffrn_reflns_Laue_measured_fraction_max 0.992
_diffrn_reflns_limit_h_max 30
_diffrn_reflns_limit_h_min -29
_diffrn_reflns_limit_k_max 29
_diffrn_reflns_limit_k_min -29
_diffrn_reflns_limit_l_max 29
_diffrn_reflns_limit_l_min -14
_diffrn_reflns_number 30717
_diffrn_reflns_point_group_measured_fraction_full 0.994
_diffrn_reflns_point_group_measured_fraction_max 0.992
_diffrn_reflns_theta_full 25.242
_diffrn_reflns_theta_max 33.254
_diffrn_reflns_theta_min 2.963
_exptl_absorpt_coefficient_mu 0.701
_exptl_crystal_density_diffrn 1.947
_exptl_crystal_description platelet
_exptl_crystal_F_000 4301
_refine_diff_density_max 0.884
_refine_diff_density_min -0.758
_refine_diff_density_rms 0.101
_refine_ls_extinction_coef 0.00039(10)
_refine_ls_extinction_expression Fc^*^=kFc[1+0.001xFc^2^\l^3^/sin(2\q)]^-1/4^
_refine_ls_extinction_method SHELXL
_refine_ls_goodness_of_fit_ref 1.154
_refine_ls_hydrogen_treatment undef
_refine_ls_matrix_type full
_refine_ls_number_parameters 46
_refine_ls_number_reflns 721
_refine_ls_number_restraints 0
_refine_ls_restrained_S_all 1.154
_refine_ls_R_factor_all 0.0666
_refine_ls_R_factor_gt 0.0548
_refine_ls_shift/su_max 0.000
_refine_ls_shift/su_mean 0.000
_refine_ls_structure_factor_coef Fsqd
_refine_ls_weighting_details
;
 w=1/[\s^2^(Fo^2^)+(0.0439P)^2^+85.8380P]
 where P=(Fo^2^+2Fc^2^)/3
;
_refine_ls_weighting_scheme calc
_refine_ls_wR_factor_gt 0.1330
_refine_ls_wR_factor_ref 0.1367
_reflns_Friedel_coverage 0.000
_reflns_number_gt 591
_reflns_number_total 721
_reflns_threshold_expression 'I > 2\s(I)'
_cod_data_source_file lt5009.cif
_cod_data_source_block 293k
_cod_original_cell_volume 7348.9(17)
_cod_original_sg_symbol_H-M 'F d -3 m'
_cod_database_code 1556834
_shelxl_version_number 2012-9
_shelx_space_group_comment
;
The symmetry employed for this shelxl refinement is uniquely defined
by the following loop, which should always be used as a source of
symmetry information in preference to the above space-group names.
They are only intended as comments.
;
_olex2_refinement_description
;
1. Others
 Fixed Uiso: Na(0.05) C2A(0.05) C2B(0.05) C2C(0.05) C2D(0.05) C2E(0.05)
;
_olex2_submission_special_instructions 'No special instructions were received'

loop_
_space_group_symop_operation_xyz
'x, y, z'
'-y, x+1/4, z+1/4'
'-x+1/4, -y+1/4, z'
'y+1/4, -x, z+1/4'
'x+1/4, -z, y+1/4'
'x, -y+1/4, -z+1/4'
'x+1/4, z+1/4, -y'
'z+1/4, y+1/4, -x'
'-x+1/4, y, -z+1/4'
'-z, y+1/4, x+1/4'
'z, x, y'
'y, z, x'
'-y+1/4, -z+1/4, x'
'z, -x+1/4, -y+1/4'
'-y+1/4, z, -x+1/4'
'-z+1/4, -x+1/4, y'
'-z+1/4, x, -y+1/4'
'y, -z+1/4, -x+1/4'
'y+1/4, x+1/4, -z'
'-y, -x, -z'
'-x, z+1/4, y+1/4'
'-x, -z, -y'
'z+1/4, -y, x+1/4'
'-z, -y, -x'
'x, y+1/2, z+1/2'
'-y, x+3/4, z+3/4'
'-x+1/4, -y+3/4, z+1/2'
'y+1/4, -x+1/2, z+3/4'
'x+1/4, -z+1/2, y+3/4'
'x, -y+3/4, -z+3/4'
'x+1/4, z+3/4, -y+1/2'
'z+1/4, y+3/4, -x+1/2'
'-x+1/4, y+1/2, -z+3/4'
'-z, y+3/4, x+3/4'
'z, x+1/2, y+1/2'
'y, z+1/2, x+1/2'
'-y+1/4, -z+3/4, x+1/2'
'z, -x+3/4, -y+3/4'
'-y+1/4, z+1/2, -x+3/4'
'-z+1/4, -x+3/4, y+1/2'
'-z+1/4, x+1/2, -y+3/4'
'y, -z+3/4, -x+3/4'
'y+1/4, x+3/4, -z+1/2'
'-y, -x+1/2, -z+1/2'
'-x, z+3/4, y+3/4'
'-x, -z+1/2, -y+1/2'
'z+1/4, -y+1/2, x+3/4'
'-z, -y+1/2, -x+1/2'
'x+1/2, y, z+1/2'
'-y+1/2, x+1/4, z+3/4'
'-x+3/4, -y+1/4, z+1/2'
'y+3/4, -x, z+3/4'
'x+3/4, -z, y+3/4'
'x+1/2, -y+1/4, -z+3/4'
'x+3/4, z+1/4, -y+1/2'
'z+3/4, y+1/4, -x+1/2'
'-x+3/4, y, -z+3/4'
'-z+1/2, y+1/4, x+3/4'
'z+1/2, x, y+1/2'
'y+1/2, z, x+1/2'
'-y+3/4, -z+1/4, x+1/2'
'z+1/2, -x+1/4, -y+3/4'
'-y+3/4, z, -x+3/4'
'-z+3/4, -x+1/4, y+1/2'
'-z+3/4, x, -y+3/4'
'y+1/2, -z+1/4, -x+3/4'
'y+3/4, x+1/4, -z+1/2'
'-y+1/2, -x, -z+1/2'
'-x+1/2, z+1/4, y+3/4'
'-x+1/2, -z, -y+1/2'
'z+3/4, -y, x+3/4'
'-z+1/2, -y, -x+1/2'
'x+1/2, y+1/2, z'
'-y+1/2, x+3/4, z+1/4'
'-x+3/4, -y+3/4, z'
'y+3/4, -x+1/2, z+1/4'
'x+3/4, -z+1/2, y+1/4'
'x+1/2, -y+3/4, -z+1/4'
'x+3/4, z+3/4, -y'
'z+3/4, y+3/4, -x'
'-x+3/4, y+1/2, -z+1/4'
'-z+1/2, y+3/4, x+1/4'
'z+1/2, x+1/2, y'
'y+1/2, z+1/2, x'
'-y+3/4, -z+3/4, x'
'z+1/2, -x+3/4, -y+1/4'
'-y+3/4, z+1/2, -x+1/4'
'-z+3/4, -x+3/4, y'
'-z+3/4, x+1/2, -y+1/4'
'y+1/2, -z+3/4, -x+1/4'
'y+3/4, x+3/4, -z'
'-y+1/2, -x+1/2, -z'
'-x+1/2, z+3/4, y+1/4'
'-x+1/2, -z+1/2, -y'
'z+3/4, -y+1/2, x+1/4'
'-z+1/2, -y+1/2, -x'
'-x, -y, -z'
'y, -x-1/4, -z-1/4'
'x-1/4, y-1/4, -z'
'-y-1/4, x, -z-1/4'
'-x-1/4, z, -y-1/4'
'-x, y-1/4, z-1/4'
'-x-1/4, -z-1/4, y'
'-z-1/4, -y-1/4, x'
'x-1/4, -y, z-1/4'
'z, -y-1/4, -x-1/4'
'-z, -x, -y'
'-y, -z, -x'
'y-1/4, z-1/4, -x'
'-z, x-1/4, y-1/4'
'y-1/4, -z, x-1/4'
'z-1/4, x-1/4, -y'
'z-1/4, -x, y-1/4'
'-y, z-1/4, x-1/4'
'-y-1/4, -x-1/4, z'
'y, x, z'
'x, -z-1/4, -y-1/4'
'x, z, y'
'-z-1/4, y, -x-1/4'
'z, y, x'
'-x, -y+1/2, -z+1/2'
'y, -x+1/4, -z+1/4'
'x-1/4, y+1/4, -z+1/2'
'-y-1/4, x+1/2, -z+1/4'
'-x-1/4, z+1/2, -y+1/4'
'-x, y+1/4, z+1/4'
'-x-1/4, -z+1/4, y+1/2'
'-z-1/4, -y+1/4, x+1/2'
'x-1/4, -y+1/2, z+1/4'
'z, -y+1/4, -x+1/4'
'-z, -x+1/2, -y+1/2'
'-y, -z+1/2, -x+1/2'
'y-1/4, z+1/4, -x+1/2'
'-z, x+1/4, y+1/4'
'y-1/4, -z+1/2, x+1/4'
'z-1/4, x+1/4, -y+1/2'
'z-1/4, -x+1/2, y+1/4'
'-y, z+1/4, x+1/4'
'-y-1/4, -x+1/4, z+1/2'
'y, x+1/2, z+1/2'
'x, -z+1/4, -y+1/4'
'x, z+1/2, y+1/2'
'-z-1/4, y+1/2, -x+1/4'
'z, y+1/2, x+1/2'
'-x+1/2, -y, -z+1/2'
'y+1/2, -x-1/4, -z+1/4'
'x+1/4, y-1/4, -z+1/2'
'-y+1/4, x, -z+1/4'
'-x+1/4, z, -y+1/4'
'-x+1/2, y-1/4, z+1/4'
'-x+1/4, -z-1/4, y+1/2'
'-z+1/4, -y-1/4, x+1/2'
'x+1/4, -y, z+1/4'
'z+1/2, -y-1/4, -x+1/4'
'-z+1/2, -x, -y+1/2'
'-y+1/2, -z, -x+1/2'
'y+1/4, z-1/4, -x+1/2'
'-z+1/2, x-1/4, y+1/4'
'y+1/4, -z, x+1/4'
'z+1/4, x-1/4, -y+1/2'
'z+1/4, -x, y+1/4'
'-y+1/2, z-1/4, x+1/4'
'-y+1/4, -x-1/4, z+1/2'
'y+1/2, x, z+1/2'
'x+1/2, -z-1/4, -y+1/4'
'x+1/2, z, y+1/2'
'-z+1/4, y, -x+1/4'
'z+1/2, y, x+1/2'
'-x+1/2, -y+1/2, -z'
'y+1/2, -x+1/4, -z-1/4'
'x+1/4, y+1/4, -z'
'-y+1/4, x+1/2, -z-1/4'
'-x+1/4, z+1/2, -y-1/4'
'-x+1/2, y+1/4, z-1/4'
'-x+1/4, -z+1/4, y'
'-z+1/4, -y+1/4, x'
'x+1/4, -y+1/2, z-1/4'
'z+1/2, -y+1/4, -x-1/4'
'-z+1/2, -x+1/2, -y'
'-y+1/2, -z+1/2, -x'
'y+1/4, z+1/4, -x'
'-z+1/2, x+1/4, y-1/4'
'y+1/4, -z+1/2, x-1/4'
'z+1/4, x+1/4, -y'
'z+1/4, -x+1/2, y-1/4'
'-y+1/2, z+1/4, x-1/4'
'-y+1/4, -x+1/4, z'
'y+1/2, x+1/2, z'
'x+1/2, -z+1/4, -y-1/4'
'x+1/2, z+1/2, y'
'-z+1/4, y+1/2, -x-1/4'
'z+1/2, y+1/2, x'

loop_
_atom_site_label
_atom_site_type_symbol
_atom_site_fract_x
_atom_site_fract_y
_atom_site_fract_z
_atom_site_U_iso_or_equiv
_atom_site_adp_type
_atom_site_occupancy
_atom_site_site_symmetry_order
_atom_site_calc_flag
_atom_site_refinement_flags_posn
_atom_site_refinement_flags_adp
_atom_site_refinement_flags_occupancy
Si1 Si 0.06748(4) 0.06748(4) 0.36973(5) 0.0244(3) Uani 1 2 d S T P
Si2 Si 0.21629(5) 0.21629(5) 0.21629(5) 0.0180(4) Uani 1 6 d S T P
Si3 Si 0.1250 0.1250 0.1250 0.0180(6) Uani 1 24 d S T P
O1 O 0.0000 0.34326(17) -0.34326(17) 0.0627(12) Uani 1 2 d S T P
O2 O 0.1999(2) 0.1999(2) 0.2928(2) 0.0829(17) Uani 1 2 d S T P
O3 O 0.3734(3) 0.1250 0.1250 0.0513(13) Uani 1 4 d S T P
O4 O 0.1707(2) 0.1707(2) 0.1707(2) 0.120(4) Uani 1 6 d S T P
Na Na 0.5000 0.5000 0.5000 0.050 Uiso 0.031(14) 12 d S T P
C1 C 0.0000 0.0000 0.0000 0.083(6) Uani 1 12 d S T P
C2A C 0.332(4) 0.332(4) 0.332(4) 0.050 Uiso 0.10(5) 6 d S T P
C2B C 0.392(3) 0.392(3) 0.392(3) 0.050 Uiso 0.11(2) 6 d S T P
C2C C 0.3614(13) 0.3614(13) 0.3015(19) 0.050 Uiso 0.154(14) 2 d S T P
C2D C 0.3426(17) 0.3426(17) 0.434(2) 0.050 Uiso 0.114(13) 2 d S T P
C2E C 0.324(2) 0.324(2) 0.361(4) 0.050 Uiso 0.117(19) 2 d S T P

loop_
_atom_site_aniso_label
_atom_site_aniso_U_11
_atom_site_aniso_U_22
_atom_site_aniso_U_33
_atom_site_aniso_U_23
_atom_site_aniso_U_13
_atom_site_aniso_U_12
Si1 0.0261(4) 0.0261(4) 0.0210(5) -0.0049(3) -0.0049(3) 0.0036(3)
Si2 0.0180(4) 0.0180(4) 0.0180(4) -0.0012(3) -0.0012(3) -0.0012(3)
Si3 0.0180(6) 0.0180(6) 0.0180(6) 0.000 0.000 0.000
O1 0.0345(18) 0.0769(19) 0.0769(19) -0.017(2) -0.0122(12) -0.0122(12)
O2 0.108(3) 0.108(3) 0.032(2) 0.0268(17) 0.0268(17) 0.004(3)
O3 0.063(4) 0.0455(19) 0.0455(19) -0.014(2) 0.000 0.000
O4 0.120(4) 0.120(4) 0.120(4) -0.054(3) -0.054(3) -0.054(3)
C1 0.083(6) 0.083(6) 0.083(6) -0.010(6) -0.010(6) -0.010(6)

loop_
_atom_type_symbol
_atom_type_description
_atom_type_scat_dispersion_real
_atom_type_scat_dispersion_imag
_atom_type_scat_source
C C 0.0033 0.0016 'International Tables Vol C Tables 4.2.6.8 and 6.1.1.4'
O O 0.0106 0.0060 'International Tables Vol C Tables 4.2.6.8 and 6.1.1.4'
Si Si 0.0817 0.0704 'International Tables Vol C Tables 4.2.6.8 and 6.1.1.4'
Na Na 0.0362 0.0249 'International Tables Vol C Tables 4.2.6.8 and 6.1.1.4'

loop_
_geom_angle_atom_site_label_1
_geom_angle_atom_site_label_2
_geom_angle_atom_site_label_3
_geom_angle
_geom_angle_site_symmetry_1
_geom_angle_site_symmetry_3
O1 Si1 O1 108.7(3) 52_455 102_556
O1 Si1 O3 110.03(14) 52_455 176
O1 Si1 O3 110.03(14) 102_556 176
O1 Si1 Na 54.37(17) 52_455 73_445
O1 Si1 Na 96.83(4) 52_455 75
O1 Si1 Na 96.83(4) 102_556 75
O1 Si1 Na 54.37(17) 102_556 73_445
O2 Si1 O1 108.91(14) 3 52_455
O2 Si1 O1 108.91(14) 3 102_556
O2 Si1 O3 110.3(3) 3 176
O2 Si1 Na 134.5(2) 3 75
O2 Si1 Na 126.1(2) 3 73_445
O3 Si1 Na 123.7(2) 176 73_445
O3 Si1 Na 24.2(2) 176 75
Na Si1 Na 99.45(2) 73_445 75
O2 Si2 O2 110.5(2) . 11
O2 Si2 O2 110.5(2) . 12
O2 Si2 O2 110.5(2) 12 11
O2 Si2 Na 96.57(18) 11 52_464
O2 Si2 Na 26.4(2) 12 52_464
O2 Si2 Na 96.58(18) . 26_644
O2 Si2 Na 26.4(2) . 75
O2 Si2 Na 26.4(2) 11 26_644
O2 Si2 Na 96.58(18) . 52_464
O2 Si2 Na 96.57(18) 12 75
O2 Si2 Na 96.57(18) 11 75
O2 Si2 Na 96.57(18) 12 26_644
O4 Si2 O2 108.4(2) . 12
O4 Si2 O2 108.4(2) . 11
O4 Si2 O2 108.4(2) . .
O4 Si2 Na 134.803(11) . 26_644
O4 Si2 Na 134.803(11) . 52_464
O4 Si2 Na 134.803(11) . 75
Na Si2 Na 75.827(17) 75 26_644
Na Si2 Na 75.827(17) 52_464 75
Na Si2 Na 75.827(17) 52_464 26_644
O4 Si3 O4 109.471(1) 148 3
O4 Si3 O4 109.5 148 122
O4 Si3 O4 109.471(1) 148 .
O4 Si3 O4 109.5 3 .
O4 Si3 O4 109.5 3 122
O4 Si3 O4 109.471(1) 122 .
Si1 O1 Si1 168.8(3) 42_554 2_554
Si1 O1 Na 95.62(17) 2_554 74_544
Si1 O1 Na 95.62(17) 42_554 74_544
Si1 O2 Na 36.58(16) 3 75
Si2 O2 Si1 179.2(5) . 3
Si2 O2 Na 144.2(3) . 75
Si1 O3 Si1 174.9(4) 11 130
Si1 O3 Na 147.0(3) 11 26_644
Si1 O3 Na 38.19(16) 130 26_644
Si1 O3 Na 147.0(3) 130 25_544
Si1 O3 Na 38.19(16) 11 25_544
Na O3 Na 108.78(13) 26_644 25_544
Si2 O4 Si3 180.0(8) . .
Si1 Na Si1 180.00(3) 60 156_565
Si1 Na Si1 119.972(1) 35 60
Si1 Na Si1 60.028(1) 35 156_565
O1 Na Si1 30.014(1) 56 35
O1 Na Si1 149.986(1) 174_556 60
O1 Na Si1 90.0 124_655 60
O1 Na Si1 90.0 174_556 35
O1 Na Si1 30.014(1) 78 60
O1 Na Si1 149.986(1) 78 156_565
O1 Na Si1 90.0 78 35
O1 Na Si1 149.986(1) 28 35
O1 Na Si1 30.014(1) 174_556 156_565
O1 Na Si1 30.014(1) 152_565 60
O1 Na Si1 90.0 124_655 156_565
O1 Na Si1 90.0 28 156_565
O1 Na Si1 90.0 28 60
O1 Na Si1 149.986(1) 56 60
O1 Na Si1 30.014(1) 124_655 35
O1 Na Si1 149.986(1) 152_565 156_565
O1 Na Si1 149.986(1) 152_565 35
O1 Na Si1 30.014(1) 56 156_565
O1 Na O1 180.0 152_565 56
O1 Na O1 60.0 152_565 28
O1 Na O1 180.0 124_655 28
O1 Na O1 120.0 174_556 124_655
O1 Na O1 60.0 174_556 28
O1 Na O1 120.0 78 28
O1 Na O1 60.0 152_565 78
O1 Na O1 120.0 152_565 174_556
O1 Na O1 120.0 56 78
O1 Na O1 120.0 56 28
O1 Na O1 180.0 174_556 78
O1 Na O1 60.0 56 174_556
O1 Na O1 120.0 152_565 124_655
O1 Na O1 60.0 56 124_655
O1 Na O1 60.0 78 124_655
O1 Na C2D 90.000(2) 56 171_556
O1 Na C2D 97.5(8) 56 106_566
O1 Na C2D 82.5(8) 56 101_656
O1 Na C2D 82.5(8) 174_556 171_556
O1 Na C2D 90.000(4) 174_556 10_655
O1 Na C2D 97.5(8) 78 171_556
O1 Na C2D 90.000(5) 124_655 101_656
O1 Na C2D 97.5(8) 124_655 171_556
O1 Na C2D 97.5(8) 28 75
O1 Na C2D 82.5(8) 28 171_556
O1 Na C2D 90.000(5) 28 5_565
O1 Na C2D 90.000(3) 152_565 75
O1 Na C2D 90.000(5) 152_565 171_556
O1 Na C2D 90.000(5) 56 75
O1 Na C2D 97.5(8) 174_556 75
O1 Na C2D 90.000(2) 174_556 106_566
O1 Na C2D 82.5(8) 152_565 5_565
O1 Na C2D 82.5(8) 28 106_566
O1 Na C2D 82.5(8) 152_565 106_566
O1 Na C2D 82.5(8) 56 10_655
O1 Na C2D 97.5(8) 28 10_655
O1 Na C2D 90.000(2) 78 10_655
O1 Na C2D 97.5(8) 56 5_565
O1 Na C2D 97.5(8) 152_565 101_656
O1 Na C2D 97.5(8) 152_565 10_655
O1 Na C2D 90.000(4) 78 106_566
O1 Na C2D 97.5(8) 174_556 5_565
O1 Na C2D 97.5(8) 78 101_656
O1 Na C2D 82.5(8) 174_556 101_656
O1 Na C2D 90.000(1) 28 101_656
O1 Na C2D 82.5(8) 78 5_565
O1 Na C2D 82.5(8) 124_655 75
O1 Na C2D 97.5(8) 124_655 106_566
O1 Na C2D 82.5(8) 124_655 10_655
O1 Na C2D 90.000(1) 124_655 5_565
O1 Na C2D 82.5(8) 78 75
C2D Na Si1 86.7(4) 101_656 35
C2D Na Si1 93.3(4) 75 156_565
C2D Na Si1 93.3(4) 106_566 156_565
C2D Na Si1 93.3(4) 171_556 35
C2D Na Si1 80.4(9) 101_656 156_565
C2D Na Si1 99.6(9) 5_565 156_565
C2D Na Si1 80.4(9) 10_655 35
C2D Na Si1 86.7(4) 106_566 60
C2D Na Si1 80.4(9) 5_565 60
C2D Na Si1 86.7(4) 171_556 156_565
C2D Na Si1 93.3(4) 171_556 60
C2D Na Si1 93.3(4) 10_655 60
C2D Na Si1 86.7(4) 75 60
C2D Na Si1 86.7(4) 10_655 156_565
C2D Na Si1 99.6(9) 106_566 35
C2D Na Si1 99.6(9) 101_656 60
C2D Na Si1 86.7(4) 75 35
C2D Na Si1 93.3(4) 5_565 35
C2D Na C2D 14.9(15) 106_566 75
C2D Na C2D 180.0(11) 106_566 10_655
C2D Na C2D 165.1(15) 101_656 171_556
C2D Na C2D 165.1(15) 10_655 101_656
C2D Na C2D 180.0 171_556 75
C2D Na C2D 165.1(15) 106_566 171_556
C2D Na C2D 180.0 101_656 5_565
C2D Na C2D 14.9(15) 10_655 5_565
C2D Na C2D 165.1(15) 5_565 75
C2D Na C2D 14.9(15) 5_565 171_556
C2D Na C2D 14.9(15) 10_655 171_556
C2D Na C2D 14.9(15) 106_566 101_656
C2D Na C2D 165.1(15) 10_655 75
C2D Na C2D 165.1(15) 106_566 5_565
C2D Na C2D 14.9(15) 101_656 75
C2B C2A C2B 39(7) 98_566 100_656
C2B C2A C2B 39(7) 98_566 75
C2B C2A C2B 39(7) 100_656 75
C2B C2A C2D 37(4) 75 65
C2B C2A C2D 66(5) 98_566 42
C2B C2A C2D 76(7) 100_656 103_665
C2B C2A C2D 76(7) 100_656 42
C2B C2A C2D 66(5) 100_656 65
C2B C2A C2D 76(7) 98_566 65
C2B C2A C2D 66(5) 75 103_665
C2B C2A C2D 37(4) 98_566 103_665
C2B C2A C2D 37(4) 75 42
C2C C2A C2B 61(6) . 98_566
C2C C2A C2B 94(10) 11 98_566
C2C C2A C2B 61(6) . 100_656
C2C C2A C2B 94(10) 12 100_656
C2C C2A C2B 61(6) 11 75
C2C C2A C2B 94(10) . 75
C2C C2A C2B 61(6) 12 75
C2C C2A C2B 61(6) 11 100_656
C2C C2A C2B 61(6) 12 98_566
C2C C2A C2C 110(7) . 12
C2C C2A C2C 110(7) 12 11
C2C C2A C2C 110(7) . 11
C2C C2A C2D 69(4) 11 42
C2C C2A C2D 128(10) . 42
C2C C2A C2D 128(10) . 65
C2C C2A C2D 128(10) 11 103_665
C2C C2A C2D 41(3) 11 65
C2C C2A C2D 69(4) 12 65
C2C C2A C2D 41(3) 12 103_665
C2C C2A C2D 69(4) . 103_665
C2C C2A C2D 41(3) 12 42
C2D C2A C2D 96(6) 65 103_665
C2D C2A C2D 28(3) 42 65
C2D C2A C2D 72(5) 42 103_665
C2E C2A C2B 53(10) 11 98_566
C2E C2A C2B 53(10) 12 100_656
C2E C2A C2B 53(10) . 75
C2E C2A C2B 88(10) 12 75
C2E C2A C2B 88(10) 12 98_566
C2E C2A C2B 88(10) 11 100_656
C2E C2A C2B 88(10) . 100_656
C2E C2A C2B 88(10) 11 75
C2E C2A C2B 88(10) . 98_566
C2E C2A C2C 58(4) 12 .
C2E C2A C2C 147(10) 12 12
C2E C2A C2C 58(4) 11 12
C2E C2A C2C 58(4) . 12
C2E C2A C2C 147(10) 11 11
C2E C2A C2C 58(4) 12 11
C2E C2A C2C 147(10) . .
C2E C2A C2C 58(4) 11 .
C2E C2A C2C 58(4) . 11
C2E C2A C2D 119(10) 12 103_665
C2E C2A C2D 23(9) . 65
C2E C2A C2D 94(9) 12 65
C2E C2A C2D 119(10) 11 65
C2E C2A C2D 119(10) 12 42
C2E C2A C2D 94(9) 11 42
C2E C2A C2D 23(9) . 42
C2E C2A C2D 23(9) 11 103_665
C2E C2A C2D 94(9) . 103_665
C2E C2A C2E 114(10) 12 .
C2E C2A C2E 114(10) 12 11
C2E C2A C2E 114(10) 11 .
C2B C2B C2B 60.00(3) 100_656 98_566
C2B C2B C2B 60.00(2) 75 98_566
C2B C2B C2B 60.00(2) 100_656 75
C2B C2B C2C 68(4) 100_656 42
C2B C2B C2C 126(4) 98_566 42
C2B C2B C2C 68(4) 75 98_566
C2B C2B C2C 107(3) 75 42
C2B C2B C2C 126(4) 75 104_665
C2B C2B C2C 107(3) 100_656 104_665
C2B C2B C2C 107(3) 100_656 98_566
C2B C2B C2C 68(4) 98_566 104_665
C2B C2B C2C 126(4) 98_566 98_566
C2B C2B C2E 148(5) 98_566 106_566
C2B C2B C2E 148(5) 75 75
C2B C2B C2E 92(5) 98_566 101_656
C2B C2B C2E 92(5) 100_656 75
C2B C2B C2E 92(5) 75 101_656
C2B C2B C2E 92(5) 98_566 75
C2B C2B C2E 92(5) 100_656 106_566
C2B C2B C2E 148(5) 100_656 101_656
C2B C2B C2E 92(5) 75 106_566
C2C C2B C2C 146(6) 98_566 104_665
C2C C2B C2C 116(3) 42 104_665
C2C C2B C2C 82(3) 98_566 42
C2D C2B C2B 149.1(8) 106_566 100_656
C2D C2B C2B 149.1(8) 75 98_566
C2D C2B C2B 117(4) 75 75
C2D C2B C2B 149.1(8) 106_566 75
C2D C2B C2B 117(4) 106_566 98_566
C2D C2B C2B 149.1(8) 75 100_656
C2D C2B C2B 149.1(8) 101_656 75
C2D C2B C2B 117(4) 101_656 100_656
C2D C2B C2B 149.1(8) 101_656 98_566
C2D C2B C2C 85(4) 101_656 98_566
C2D C2B C2C 99(6) 106_566 98_566
C2D C2B C2C 52(3) 101_656 42
C2D C2B C2C 99(6) 106_566 42
C2D C2B C2C 52(3) 106_566 104_665
C2D C2B C2C 99(6) 75 104_665
C2D C2B C2C 85(4) 75 42
C2D C2B C2C 85(4) 101_656 104_665
C2D C2B C2C 52(3) 75 98_566
C2D C2B C2D 47(6) 101_656 75
C2D C2B C2D 47(6) 101_656 106_566
C2D C2B C2D 47(6) 75 106_566
C2D C2B C2E 57(4) 101_656 75
C2D C2B C2E 95(8) 106_566 106_566
C2D C2B C2E 57(4) 75 101_656
C2D C2B C2E 95(8) 101_656 101_656
C2D C2B C2E 57(4) 106_566 101_656
C2D C2B C2E 95(8) 75 75
C2D C2B C2E 57(4) 106_566 75
C2D C2B C2E 57(4) 101_656 106_566
C2D C2B C2E 57(4) 75 106_566
C2E C2B C2C 142(8) 75 98_566
C2E C2B C2C 41.5(17) 75 104_665
C2E C2B C2C 142(8) 101_656 42
C2E C2B C2C 74(2) 101_656 104_665
C2E C2B C2C 74(2) 101_656 98_566
C2E C2B C2C 41.5(17) 106_566 42
C2E C2B C2C 74(2) 75 42
C2E C2B C2C 41.5(17) 106_566 98_566
C2E C2B C2C 142(8) 106_566 104_665
C2E C2B C2E 107(6) 101_656 75
C2E C2B C2E 107(6) 106_566 101_656
C2E C2B C2E 107(6) 106_566 75
C2A C2C C2B 74(6) . 98_566
C2A C2C C2B 74(6) . 100_656
C2A C2C C2D 72(4) . 103_665
C2A C2C C2D 72(4) . 104_665
C2A C2C C2E 122(6) . 104_665
C2A C2C C2E 122(6) . 103_665
C2B C2C C2B 43(8) 100_656 98_566
C2B C2C C2D 38(3) 98_566 103_665
C2B C2C C2D 38(4) 100_656 104_665
C2B C2C C2D 81(5) 100_656 103_665
C2B C2C C2D 81(5) 98_566 104_665
C2B C2C C2E 66(4) 98_566 104_665
C2B C2C C2E 48(3) 98_566 103_665
C2B C2C C2E 48(3) 100_656 104_665
C2B C2C C2E 66(4) 100_656 103_665
C2C C2C C2A 144(7) 75 .
C2C C2C C2B 72.6(16) 75 98_566
C2C C2C C2B 72.6(16) 75 100_656
C2C C2C C2D 89.8(19) 75 103_665
C2C C2C C2D 68(2) 75 98_566
C2C C2C C2D 89.8(19) 75 104_665
C2C C2C C2D 68(2) 75 100_656
C2C C2C C2E 128(5) 75 11
C2C C2C C2E 28(2) 75 103_665
C2C C2C C2E 128(5) 75 12
C2C C2C C2E 28(2) 75 104_665
C2D C2C C2A 98(4) 98_566 .
C2D C2C C2A 98(4) 100_656 .
C2D C2C C2B 47(4) 100_656 98_566
C2D C2C C2B 47(4) 98_566 100_656
C2D C2C C2B 88(6) 98_566 98_566
C2D C2C C2B 88(6) 100_656 100_656
C2D C2C C2D 26(3) 98_566 104_665
C2D C2C C2D 127(5) 98_566 103_665
C2D C2C C2D 115(4) 103_665 104_665
C2D C2C C2D 26(3) 100_656 103_665
C2D C2C C2D 127(5) 100_656 104_665
C2D C2C C2D 125(5) 100_656 98_566
C2D C2C C2E 43(3) 98_566 104_665
C2D C2C C2E 43(3) 100_656 103_665
C2D C2C C2E 84(4) 100_656 104_665
C2D C2C C2E 84(4) 98_566 103_665
C2E C2C C2A 37(5) 12 .
C2E C2C C2A 37(5) 11 .
C2E C2C C2B 87(6) 11 100_656
C2E C2C C2B 61(5) 11 98_566
C2E C2C C2B 87(6) 12 98_566
C2E C2C C2B 61(5) 12 100_656
C2E C2C C2D 98(4) 103_665 104_665
C2E C2C C2D 103(6) 11 104_665
C2E C2C C2D 39(5) 12 104_665
C2E C2C C2D 128(7) 12 100_656
C2E C2C C2D 98(4) 104_665 103_665
C2E C2C C2D 128(7) 11 98_566
C2E C2C C2D 39(5) 11 103_665
C2E C2C C2D 64(5) 12 98_566
C2E C2C C2D 62(3) 103_665 103_665
C2E C2C C2D 62(3) 104_665 104_665
C2E C2C C2D 103(6) 12 103_665
C2E C2C C2D 64(5) 11 100_656
C2E C2C C2E 100(7) 11 103_665
C2E C2C C2E 42(6) 104_665 103_665
C2E C2C C2E 74(10) 12 11
C2E C2C C2E 127(7) 11 104_665
C2E C2C C2E 100(7) 12 104_665
C2E C2C C2E 127(7) 12 103_665
C2A C2D C2A 103(7) 98_566 100_656
C2B C2D C2A 63(4) 75 100_656
C2B C2D C2A 63(4) 75 98_566
C2B C2D C2C 57(2) 75 106_566
C2B C2D C2C 57(2) 75 101_656
C2B C2D C2C 81(4) 75 98_566
C2B C2D C2C 81(4) 75 100_656
C2B C2D C2E 71(4) 75 42
C2B C2D C2E 71(4) 75 65
C2B C2D C2E 47(4) 75 .
C2C C2D C2A 118(5) 101_656 98_566
C2C C2D C2A 41(2) 100_656 100_656
C2C C2D C2A 41(2) 98_566 98_566
C2C C2D C2A 80(3) 100_656 98_566
C2C C2D C2A 39.0(17) 106_566 98_566
C2C C2D C2A 118(5) 106_566 100_656
C2C C2D C2A 39.0(17) 101_656 100_656
C2C C2D C2A 80(3) 98_566 100_656
C2C C2D C2C 115(4) 100_656 106_566
C2C C2D C2C 115(4) 98_566 101_656
C2C C2D C2C 80(4) 98_566 106_566
C2C C2D C2C 44(4) 100_656 98_566
C2C C2D C2C 80(4) 100_656 101_656
C2C C2D C2C 107(4) 106_566 101_656
C2C C2D C2E 124(5) 98_566 .
C2C C2D C2E 92(5) 100_656 42
C2C C2D C2E 92(5) 98_566 65
C2C C2D C2E 57(2) 106_566 .
C2C C2D C2E 124(5) 100_656 .
C2C C2D C2E 50(3) 98_566 42
C2C C2D C2E 50(3) 100_656 65
C2C C2D C2E 57(2) 101_656 .
C2D C2D C2A 122(3) 65 100_656
C2D C2D C2A 122(3) 42 98_566
C2D C2D C2A 75.9(17) 65 98_566
C2D C2D C2A 75.9(17) 42 100_656
C2D C2D C2B 67(3) 65 75
C2D C2D C2B 67(3) 42 75
C2D C2D C2C 90.2(19) 42 106_566
C2D C2D C2C 117(3) 65 98_566
C2D C2D C2C 37(2) 65 106_566
C2D C2D C2C 37(2) 42 101_656
C2D C2D C2C 145(3) 42 98_566
C2D C2D C2C 145(3) 65 100_656
C2D C2D C2C 117(3) 42 100_656
C2D C2D C2C 90.2(19) 65 101_656
C2D C2D C2D 60.00(3) 42 65
C2D C2D C2E 68(3) 42 65
C2D C2D C2E 68(3) 65 42
C2D C2D C2E 33.4(13) 65 .
C2D C2D C2E 122(3) 42 42
C2D C2D C2E 122(3) 65 65
C2D C2D C2E 33.4(13) 42 .
C2E C2D C2A 117(5) 65 98_566
C2E C2D C2A 14(6) 65 100_656
C2E C2D C2A 14(6) 42 98_566
C2E C2D C2A 90(3) . 100_656
C2E C2D C2A 117(5) 42 100_656
C2E C2D C2A 90(3) . 98_566
C2E C2D C2C 128(5) 42 101_656
C2E C2D C2C 128(5) 65 106_566
C2E C2D C2C 33(2) 65 101_656
C2E C2D C2C 33(2) 42 106_566
C2E C2D C2E 89(4) 65 .
C2E C2D C2E 89(4) 42 .
C2E C2D C2E 130(9) 42 65
C2A C2E C2B 68(10) . 98_566
C2A C2E C2B 68(10) . 100_656
C2A C2E C2B 101(10) . 75
C2A C2E C2C 85(7) . 11
C2A C2E C2C 102(9) . 106_566
C2A C2E C2C 85(7) . 12
C2A C2E C2C 102(9) . 101_656
C2A C2E C2D 143(10) . 42
C2A C2E C2D 143(10) . 65
C2A C2E C2E 33(6) . 12
C2A C2E C2E 33(6) . 11
C2B C2E C2B 39(7) 75 98_566
C2B C2E C2B 39(7) 75 100_656
C2B C2E C2B 36(5) 98_566 100_656
C2B C2E C2C 57(3) 75 101_656
C2B C2E C2C 57(3) 75 106_566
C2C C2E C2B 78(5) 11 75
C2C C2E C2B 84(5) 106_566 98_566
C2C C2E C2B 94(6) 12 100_656
C2C C2E C2B 58(5) 11 100_656
C2C C2E C2B 78(5) 12 75
C2C C2E C2B 51(3) 101_656 98_566
C2C C2E C2B 84(5) 101_656 100_656
C2C C2E C2B 58(5) 12 98_566
C2C C2E C2B 51(3) 106_566 100_656
C2C C2E C2B 94(6) 11 98_566
C2C C2E C2C 152(10) 12 11
C2C C2E C2C 24(3) 11 106_566
C2C C2E C2C 24(3) 12 101_656
C2C C2E C2C 135(7) 12 106_566
C2C C2E C2C 113(5) 106_566 101_656
C2C C2E C2C 135(7) 11 101_656
C2C C2E C2D 109(7) 11 42
C2C C2E C2D 109(7) 12 65
C2C C2E C2D 66(4) 12 42
C2C C2E C2D 66(4) 11 65
C2C C2E C2E 53(5) 12 11
C2C C2E C2E 53(5) 11 12
C2C C2E C2E 112(5) 11 11
C2C C2E C2E 112(5) 12 12
C2D C2E C2B 91(6) 42 100_656
C2D C2E C2B 52(5) 42 75
C2D C2E C2B 77(5) 65 100_656
C2D C2E C2B 77(5) 42 98_566
C2D C2E C2B 52(5) 65 75
C2D C2E C2B 91(6) 65 98_566
C2D C2E C2C 85(4) 42 106_566
C2D C2E C2C 44(3) 65 106_566
C2D C2E C2C 44(3) 42 101_656
C2D C2E C2C 85(4) 65 101_656
C2D C2E C2D 44(6) 42 65
C2E C2E C2B 88(5) 12 75
C2E C2E C2B 70(2) 11 100_656
C2E C2E C2B 49(4) 12 100_656
C2E C2E C2B 88(5) 11 75
C2E C2E C2B 70(2) 12 98_566
C2E C2E C2B 49(4) 11 98_566
C2E C2E C2C 119(3) 12 101_656
C2E C2E C2C 69(3) 12 106_566
C2E C2E C2C 119(3) 11 106_566
C2E C2E C2C 69(3) 11 101_656
C2E C2E C2D 140(4) 11 65
C2E C2E C2D 113(4) 11 42
C2E C2E C2D 140(4) 12 42
C2E C2E C2D 113(4) 12 65
C2E C2E C2E 59.999(12) 12 11

loop_
_geom_bond_atom_site_label_1
_geom_bond_atom_site_label_2
_geom_bond_distance
_geom_bond_site_symmetry_2
Si1 O1 1.5781(8) 52_455
Si1 O1 1.5781(8) 102_556
Si1 O2 1.569(4) 3
Si1 O3 1.5831(11) 176
Si1 Na 3.1396(11) 73_445
Si1 Na 5.6213(11) 75
Si2 O2 1.555(4) .
Si2 O2 1.555(4) 11
Si2 O2 1.555(4) 12
Si2 O4 1.536(7) .
Si2 Na 5.5933(12) 75
Si2 Na 5.5933(12) 26_644
Si2 Na 5.5933(12) 52_464
Si3 O4 1.538(7) 148
Si3 O4 1.538(7) .
Si3 O4 1.538(7) 122
Si3 O4 1.538(7) 3
O1 Si1 1.5781(8) 42_554
O1 Si1 1.5781(8) 2_554
O1 Na 2.564(5) 74_544
O2 Si1 1.569(4) 3
O2 Na 4.257(5) 75
O3 Si1 1.5830(11) 11
O3 Si1 1.5830(11) 130
O3 Na 4.228(4) 26_644
O3 Na 4.228(4) 25_544
Na Si1 3.1397(11) 35
Na Si1 3.1397(11) 156_565
Na Si1 3.1397(11) 60
Na O1 2.564(5) 56
Na O1 2.564(5) 174_556
Na O1 2.564(5) 28
Na O1 2.564(5) 124_655
Na O1 2.564(5) 78
Na O1 2.564(5) 152_565
Na C2D 2.85(5) 171_556
Na C2D 2.85(5) 106_566
Na C2D 2.85(5) 10_655
Na C2D 2.85(5) 5_565
Na C2D 2.85(5) 75
Na C2D 2.85(5) 101_656
C2A C2B 1.37(11) 98_566
C2A C2B 1.37(11) 100_656
C2A C2B 1.37(11) 75
C2A C2C 1.00(6) 12
C2A C2C 1.00(5) 11
C2A C2C 1.00(6) .
C2A C2D 1.51(7) 103_665
C2A C2D 1.51(7) 65
C2A C2D 1.51(7) 42
C2A C2E 0.61(7) .
C2A C2E 0.61(7) 12
C2A C2E 0.61(7) 11
C2B C2B 0.92(14) 98_566
C2B C2B 0.92(14) 75
C2B C2B 0.92(14) 100_656
C2B C2C 1.25(4) 98_566
C2B C2C 1.25(4) 42
C2B C2C 1.25(4) 104_665
C2B C2D 0.93(8) 75
C2B C2D 0.93(8) 101_656
C2B C2D 0.93(8) 106_566
C2B C2E 1.12(7) 106_566
C2B C2E 1.12(7) 75
C2B C2E 1.12(7) 101_656
C2C C2B 1.25(4) 100_656
C2C C2B 1.25(4) 98_566
C2C C2C 0.75(7) 75
C2C C2D 1.00(4) 100_656
C2C C2D 1.49(3) 104_665
C2C C2D 1.00(4) 98_566
C2C C2D 1.49(3) 103_665
C2C C2E 0.85(3) 12
C2C C2E 1.44(4) 103_665
C2C C2E 0.85(3) 11
C2C C2E 1.44(4) 104_665
C2D C2A 1.51(7) 100_656
C2D C2A 1.51(7) 98_566
C2D C2B 0.93(8) 75
C2D C2C 1.00(4) 98_566
C2D C2C 1.49(3) 101_656
C2D C2C 1.49(3) 106_566
C2D C2C 1.00(4) 100_656
C2D C2D 0.74(8) 42
C2D C2D 0.74(8) 65
C2D C2E 0.98(6) 42
C2D C2E 1.51(8) .
C2D C2E 0.98(6) 65
C2E C2B 1.48(6) 98_566
C2E C2B 1.12(7) 75
C2E C2B 1.48(6) 100_656
C2E C2C 0.85(3) 12
C2E C2C 1.44(4) 106_566
C2E C2C 1.44(4) 101_656
C2E C2C 0.85(3) 11
C2E C2D 0.98(6) 42
C2E C2D 0.98(6) 65
C2E C2E 1.02(13) 11
C2E C2E 1.02(12) 12
